data_2015309
loop_
_publ_author_name
'Lemmerer, Andreas'
'Billing, David G.'

_publ_section_title
;
 Hydrogen bonding in isomorphous 2-methyl-4-nitroanilinium bromide and
 iodide
;
_journal_coeditor_code GD3015
_journal_issue 5
_journal_name_full 'Acta Crystallographica Section C'
_journal_page_first o271
_journal_page_last o273
_journal_paper_doi 10.1107/S0108270106011358
_journal_volume 62
_journal_year 2006
_chemical_formula_iupac 'C7 H9 N2 O2 + , Br -'
_chemical_formula_moiety 'C7 H9 N2 O2 + , Br -'
_chemical_formula_sum 'C7 H9 Br N2 O2'
_chemical_formula_weight 233.07
_chemical_name_systematic
;
2-methyl-4-nitroanilinium bromide
;
_space_group_IT_number 14
_symmetry_cell_setting monoclinic
_symmetry_space_group_name_Hall '-P 2ybc'
_symmetry_space_group_name_H-M 'P 1 21/c 1'
_audit_creation_method 'WinGX routine CIF_UPDATE'
_cell_angle_alpha 90
_cell_angle_beta 93.836(5)
_cell_angle_gamma 90
_cell_formula_units_Z 4
_cell_length_a 14.687(5)
_cell_length_b 9.840(5)
_cell_length_c 6.877(5)
_cell_measurement_reflns_used 837
_cell_measurement_temperature 293(2)
_cell_measurement_theta_max 26.012
_cell_measurement_theta_min 3.466
_cell_volume 991.6(9)
_computing_cell_refinement 'SAINT-Plus (Bruker, 1999)'
_computing_data_collection 'SMART (Bruker, 1998)'
_computing_data_reduction SAINT-Plus
_computing_molecular_graphics
;
ORTEP-3 for Windows (Farrugia, 1997) and DIAMOND (Brandenburg,
1999)
;
_computing_publication_material
;
WinGX (Farrugia, 1999) and PLATON (Spek, 2003)
;
_computing_structure_refinement 'SHELXL97 (Sheldrick, 1997)'
_computing_structure_solution 'SHELXS97 (Sheldrick, 1997)'
_diffrn_measured_fraction_theta_full 0.999
_diffrn_measured_fraction_theta_max 0.999
_diffrn_measurement_device_type 'Bruker SMART CCD area-detector'
_diffrn_measurement_method '\f and \w'
_diffrn_radiation_type MoK\a
_diffrn_radiation_wavelength 0.71069
_diffrn_reflns_av_R_equivalents 0.0267
_diffrn_reflns_limit_h_max 17
_diffrn_reflns_limit_h_min -17
_diffrn_reflns_limit_k_max 10
_diffrn_reflns_limit_k_min -11
_diffrn_reflns_limit_l_max 8
_diffrn_reflns_limit_l_min -7
_diffrn_reflns_number 5290
_diffrn_reflns_theta_full 25.25
_diffrn_reflns_theta_max 25.25
_diffrn_reflns_theta_min 1.39
_diffrn_standards_decay_% 0
_exptl_absorpt_coefficient_mu 4.11
_exptl_absorpt_correction_T_max 0.850
_exptl_absorpt_correction_T_min 0.565
_exptl_absorpt_correction_type multi-scan
_exptl_absorpt_process_details '(SADABS; Sheldrick, 1996)'
_exptl_crystal_colour 'light yellow'
_exptl_crystal_density_diffrn 1.561
_exptl_crystal_density_method 'not measured'
_exptl_crystal_description needle
_exptl_crystal_F_000 464
_exptl_crystal_size_max 0.24
_exptl_crystal_size_mid 0.08
_exptl_crystal_size_min 0.04
_refine_diff_density_max 0.773
_refine_diff_density_min -0.956
_refine_ls_extinction_method none
_refine_ls_goodness_of_fit_ref 1.205
_refine_ls_hydrogen_treatment constr
_refine_ls_matrix_type full
_refine_ls_number_parameters 99
_refine_ls_number_reflns 1798
_refine_ls_number_restraints 92
_refine_ls_restrained_S_all 1.209
_refine_ls_R_factor_gt 0.0575
_refine_ls_shift/su_max 0.006
_refine_ls_structure_factor_coef Fsqd
_refine_ls_weighting_details 'calc w = 1/[\s^2^(Fo^2^)+(0.1324P)^2^+1.4593P] where P=(Fo^2^+2Fc^2^)/3'
_refine_ls_weighting_scheme calc
_refine_ls_wR_factor_ref 0.2196
_reflns_number_gt 1435
_reflns_number_total 1798
_reflns_threshold_expression I>2\s(I)
_cod_data_source_file gd3015.cif
_cod_data_source_block I
_cod_depositor_comments
;
The following automatic conversions were performed:
'_symmetry_cell_setting' value 'Monoclinic' changed to 'monoclinic'
according to '/home/saulius/struct/CIF-dictionaries/cif_core.dic'
dictionary named 'cif_core.dic' version 2.4.1 from 2010-06-29.

Automatic conversion script
Id: cif_fix_enum 1527 2010-12-29 10:47:43Z saulius 

The following automatic conversions were performed:

'_symmetry_cell_setting' value 'Monoclinic' changed to 'monoclinic'
according to /home/saulius/struct/CIF-dictionaries/cif_core.dic
dictionary named 'cif_core.dic' version 2.4.1 from 2010-06-29.

Automatic conversion script
Id: cif_fix_values 1715 2011-07-08 13:25:40Z adriana 
;
_cod_original_sg_symbol_H-M 'P 21/c'
_cod_database_code 2015309

loop_
_symmetry_equiv_pos_as_xyz
'x, y, z'
'-x, y+1/2, -z+1/2'
'-x, -y, -z'
'x, -y-1/2, z-1/2'

loop_
_atom_site_type_symbol
_atom_site_label
_atom_site_fract_x
_atom_site_fract_y
_atom_site_fract_z
_atom_site_U_iso_or_equiv
_atom_site_adp_type
_atom_site_calc_flag
_atom_site_refinement_flags
_atom_site_occupancy
C C1 0.7034(4) 0.4336(6) 0.7821(11) 0.0741(18) Uani d GU 1
C C2 0.7922(4) 0.4827(5) 0.8056(10) 0.0802(19) Uani d GU 1
C C3 0.8652(3) 0.3925(7) 0.8192(12) 0.085(2) Uani d GU 1
H H3 0.9246 0.4253 0.8349 0.102 Uiso calc R 1
C C4 0.8494(4) 0.2534(7) 0.8094(12) 0.091(2) Uani d GU 1
C C5 0.7606(5) 0.2043(5) 0.7859(11) 0.088(2) Uani d GU 1
H H5 0.7501 0.1112 0.7793 0.105 Uiso calc R 1
C C6 0.6876(4) 0.2945(7) 0.7723(11) 0.082(2) Uani d GU 1
H H6 0.6282 0.2616 0.7566 0.098 Uiso calc R 1
C C7 0.8087(10) 0.6328(13) 0.817(3) 0.107(4) Uani d U 1
H H7A 0.8731 0.6499 0.832 0.161 Uiso calc R 1
H H7B 0.7798 0.6695 0.9266 0.161 Uiso calc R 1
H H7C 0.7837 0.6752 0.6995 0.161 Uiso calc R 1
N N1 0.9253(9) 0.1586(14) 0.824(2) 0.114(3) Uani d U 1
N N2 0.6270(6) 0.5220(11) 0.7677(12) 0.084(2) Uani d U 1
H H2A 0.5766 0.4751 0.7874 0.126 Uiso calc R 1
H H2B 0.6219 0.5592 0.6495 0.126 Uiso calc R 1
H H2C 0.6344 0.5872 0.8571 0.126 Uiso calc R 1
O O1 0.9989(7) 0.1994(15) 0.891(2) 0.163(4) Uani d U 1
O O2 0.9129(9) 0.0386(14) 0.7755(18) 0.157(4) Uani d U 1
Br Br1 0.59478(5) 0.60735(7) 0.26192(10) 0.0492(4) Uani d . 1

loop_
_atom_site_aniso_label
_atom_site_aniso_U_11
_atom_site_aniso_U_22
_atom_site_aniso_U_33
_atom_site_aniso_U_12
_atom_site_aniso_U_13
_atom_site_aniso_U_23
C1 0.074(3) 0.084(3) 0.065(4) 0.004(3) 0.011(4) 0.003(4)
C2 0.077(3) 0.088(3) 0.076(5) -0.001(3) 0.009(4) 0.002(5)
C3 0.076(3) 0.102(4) 0.078(5) 0.005(3) 0.004(5) -0.001(5)
C4 0.092(3) 0.097(4) 0.083(5) 0.015(3) 0.009(4) 0.002(5)
C5 0.100(4) 0.083(4) 0.080(5) 0.007(3) 0.005(5) 0.001(5)
C6 0.085(3) 0.084(3) 0.075(5) -0.001(3) 0.006(4) 0.001(4)
C7 0.095(7) 0.090(4) 0.137(11) -0.008(4) 0.005(8) 0.003(7)
N1 0.108(4) 0.119(5) 0.115(6) 0.032(4) 0.006(5) 0.000(6)
N2 0.082(4) 0.095(5) 0.075(5) 0.012(4) 0.005(4) 0.007(5)
O1 0.095(5) 0.194(9) 0.197(11) 0.027(6) -0.005(7) 0.010(9)
O2 0.195(10) 0.121(6) 0.152(9) 0.063(6) -0.006(8) -0.024(7)
Br1 0.0581(6) 0.0489(5) 0.0408(5) -0.0089(3) 0.0043(3) 0.0000(3)

loop_
_atom_type_symbol
_atom_type_description
_atom_type_scat_dispersion_real
_atom_type_scat_dispersion_imag
_atom_type_scat_source
C C 0.0033 0.0016 'International Tables Vol C Tables 4.2.6.8 and 6.1.1.4'
H H 0 0 'International Tables Vol C Tables 4.2.6.8 and 6.1.1.4'
N N 0.0061 0.0033 'International Tables Vol C Tables 4.2.6.8 and 6.1.1.4'
O O 0.0106 0.006 'International Tables Vol C Tables 4.2.6.8 and 6.1.1.4'
Br Br -0.2901 2.4595 'International Tables Vol C Tables 4.2.6.8 and 6.1.1.4'

loop_
_geom_angle_atom_site_label_1
_geom_angle_atom_site_label_2
_geom_angle_atom_site_label_3
_geom_angle
C2 C1 C6 120
C2 C1 N2 121.8(6)
C6 C1 N2 118.2(6)
C1 C2 C3 120
C1 C2 C7 119.7(7)
C3 C2 C7 120.3(7)
C4 C3 C2 120
C4 C3 H3 120
C2 C3 H3 120
C5 C4 C3 120
C5 C4 N1 119.7(8)
C3 C4 N1 120.3(8)
C4 C5 C6 120
C4 C5 H5 120
C6 C5 H5 120
C5 C6 C1 120
C5 C6 H6 120
C1 C6 H6 120
C2 C7 H7A 109.5
C2 C7 H7B 109.5
H7A C7 H7B 109.5
C2 C7 H7C 109.5
H7A C7 H7C 109.5
H7B C7 H7C 109.5
O1 N1 O2 121.9(13)
O1 N1 C4 118.3(13)
O2 N1 C4 119.7(12)
C1 N2 H2A 109.5
C1 N2 H2B 109.5
H2A N2 H2B 109.5
C1 N2 H2C 109.5
H2A N2 H2C 109.5
H2B N2 H2C 109.5

loop_
_geom_bond_atom_site_label_1
_geom_bond_atom_site_label_2
_geom_bond_distance
C1 C2 1.39
C1 C6 1.39
C1 N2 1.418(10)
C2 C3 1.39
C2 C7 1.498(14)
C3 C4 1.39
C3 H3 0.93
C4 C5 1.39
C4 N1 1.451(12)
C5 C6 1.39
C5 H5 0.93
C6 H6 0.93
C7 H7A 0.96
C7 H7B 0.96
C7 H7C 0.96
N1 O1 1.214(16)
N1 O2 1.24(2)
N2 H2A 0.89
N2 H2B 0.89
N2 H2C 0.89

loop_
_geom_hbond_atom_site_label_D
_geom_hbond_atom_site_label_H
_geom_hbond_atom_site_label_A
_geom_hbond_site_symmetry_A
_geom_hbond_distance_DH
_geom_hbond_distance_HA
_geom_hbond_distance_DA
_geom_hbond_angle_DHA
N2 H2A Br1 3_666 0.89 2.64 3.490(10) 159
N2 H2B Br1 . 0.89 2.71 3.579(8) 165
N2 H2C Br1 1_556 0.89 2.89 3.563(9) 134
N2 H2C Br1 4_576 0.89 3.12 3.677(10) 122

loop_
_geom_torsion_atom_site_label_1
_geom_torsion_atom_site_label_2
_geom_torsion_atom_site_label_3
_geom_torsion_atom_site_label_4
_geom_torsion
C6 C1 C2 C3 0
N2 C1 C2 C3 180.0(7)
C6 C1 C2 C7 -179.7(10)
N2 C1 C2 C7 0.2(11)
C1 C2 C3 C4 0
C7 C2 C3 C4 179.7(10)
C2 C3 C4 C5 0
C2 C3 C4 N1 -179.8(9)
C3 C4 C5 C6 0
N1 C4 C5 C6 179.8(9)
C4 C5 C6 C1 0
C2 C1 C6 C5 0
N2 C1 C6 C5 -180.0(7)
C5 C4 N1 O1 -162.3(12)
C3 C4 N1 O1 17.5(17)
C5 C4 N1 O2 15.1(16)
C3 C4 N1 O2 -165.0(11)

loop_
_cod_related_entry_id
_cod_related_entry_database
_cod_related_entry_code
1 ChemSpider 21133560
